data_9014185
loop_
_publ_author_name
'Olsen, L. A.'
'Balic Zunic, T.'
'Makovicky, E.'

_publ_section_title
;
 High-pressure anisotropic distortion of Pb3Bi2S6: a pressure-induced,
 reversible phase transition with migration of chemical bonds
 Note: P = 5.27 GPa
 Note: occupancies not refined
 Note: phase known as beta-Pb3Bi2S6
;
_journal_name_full 'Inorganic Chemistry'
_journal_page_first 6756
_journal_page_last 6762
_journal_paper_doi 10.1021/ic800380p
_journal_volume 47
_journal_year 2008
_chemical_compound_source Synthetic
_chemical_formula_sum 'Bi2 Pb3 S6'
_chemical_name_mineral Lillianite
_space_group_IT_number 62
_symmetry_space_group_name_Hall '-P 2c 2ab'
_symmetry_space_group_name_H-M 'P b n m'
_cell_angle_alpha 90
_cell_angle_beta 90
_cell_angle_gamma 90
_cell_length_a 11.026
_cell_length_b 23.023
_cell_length_c 4.0233
_cell_formula_units_Z 4
_cell_volume 1021.321
_database_code_amcsd 0018404
_exptl_crystal_density_diffrn 8.012
_cod_original_formula_sum 'Pb3 Bi2 S6'
_cod_database_code 9014185

loop_
_space_group_symop_operation_xyz
x,y,z
x,y,1/2-z
-x,-y,1/2+z
1/2+x,1/2-y,1/2+z
1/2-x,1/2+y,1/2-z
1/2-x,1/2+y,z
1/2+x,1/2-y,-z
-x,-y,-z

loop_
_atom_site_label
_atom_site_fract_x
_atom_site_fract_y
_atom_site_fract_z
_atom_site_occupancy
_atom_site_U_iso_or_equiv
PbM1 0.14900 0.02970 0.25000 0.50000 0.01600
BiM1 0.14900 0.02970 0.25000 0.50000 0.01600
PbM2 0.33590 0.37010 0.75000 0.50000 0.01930
BiM2 0.33590 0.37010 0.75000 0.50000 0.01930
PbM3 0.03960 0.43830 0.25000 1.00000 0.01820
PbM4 0.01500 0.27810 0.75000 0.50000 0.01880
BiM4 0.01500 0.27810 0.75000 0.50000 0.01880
PbM5 0.22350 0.14770 0.75000 0.50000 0.01610
BiM5 0.22350 0.14770 0.75000 0.50000 0.01610
S1 0.47900 0.43920 0.25000 1.00000 0.01200
S2 0.39800 0.11060 0.25000 1.00000 ?
S3 0.08300 0.18450 0.25000 1.00000 0.01800
S4 0.33800 0.23780 0.75000 1.00000 0.01500
S5 0.16500 0.34510 0.25000 1.00000 0.00300
S6 0.22300 0.47740 0.75000 1.00000 0.01100

loop_
_cod_related_entry_id
_cod_related_entry_database
_cod_related_entry_code
1 AMCSD 0018404
